data_4075484
loop_
_publ_author_name
'Mountford, Andrew J.'
'Lancaster, Simon J.'
'Coles, Simon J.'
'Horton, Peter N.'
'Hughes, David L.'
'Hursthouse, Michael B.'
'Light, Mark E.'

_publ_section_title
;
 The Synthesis, Molecular Structures, and Supramolecular Architecture of
 Amine Adducts of Bis(pentafluorophenyl)zinc
;
_journal_issue 16
_journal_name_full Organometallics
_journal_page_first 3837
_journal_paper_doi 10.1021/om060319d
_journal_volume 25
_journal_year 2006
_chemical_formula_sum 'C20 H22 F10 N2 Zn'
_chemical_formula_weight 545.77
_chemical_name_systematic
;
 ?
;
_space_group_IT_number 2
_symmetry_cell_setting triclinic
_symmetry_space_group_name_Hall '-P 1'
_symmetry_space_group_name_H-M 'P -1'
_atom_sites_solution_hydrogens geom
_atom_sites_solution_primary direct
_atom_sites_solution_secondary difmap
_audit_creation_method SHELXL-97
_cell_angle_alpha 85.673(1)
_cell_angle_beta 78.553(1)
_cell_angle_gamma 75.044(1)
_cell_formula_units_Z 2
_cell_length_a 9.3604(2)
_cell_length_b 10.6617(2)
_cell_length_c 11.8605(2)
_cell_measurement_reflns_used 4681
_cell_measurement_temperature 120(2)
_cell_measurement_theta_max 27.485
_cell_measurement_theta_min 2.910
_cell_volume 1120.44(4)
_computing_cell_refinement ' DENZO (Otwinowski & Minor, 1997) and COLLECT (Hooft, 1998)'
_computing_data_collection ' DENZO (Otwinowski and Minor, 1997)'
_computing_data_reduction ' DENZO (Otwinowski & Minor, 1997) and COLLECT (Hooft, 1998)'
_computing_molecular_graphics 'PLATON (Spek, 1990)'
_computing_structure_refinement 'SHELXL-97 (Sheldrick, 1997b)'
_computing_structure_solution 'SHELXS-97 (Sheldrick, 1997a)'
_diffrn_ambient_temperature 120(2)
_diffrn_detector_area_resol_mean 9.091
_diffrn_measured_fraction_theta_full 0.989
_diffrn_measured_fraction_theta_max 0.989
_diffrn_measurement_device_type 'Nonius KappaCCD Area Detector'
_diffrn_measurement_method '\f and \w scans to fill Ewald Sphere'
_diffrn_radiation_monochromator graphite
_diffrn_radiation_source 'Nonius FR591 rotating anode'
_diffrn_radiation_type MoK\a
_diffrn_radiation_wavelength 0.71073
_diffrn_reflns_av_R_equivalents 0.0532
_diffrn_reflns_av_sigmaI/netI 0.0370
_diffrn_reflns_limit_h_max 12
_diffrn_reflns_limit_h_min -12
_diffrn_reflns_limit_k_max 13
_diffrn_reflns_limit_k_min -13
_diffrn_reflns_limit_l_max 15
_diffrn_reflns_limit_l_min -15
_diffrn_reflns_number 19847
_diffrn_reflns_theta_full 27.50
_diffrn_reflns_theta_max 27.50
_diffrn_reflns_theta_min 3.13
_exptl_absorpt_coefficient_mu 1.188
_exptl_absorpt_correction_T_max 0.8326
_exptl_absorpt_correction_T_min 0.6478
_exptl_absorpt_correction_type multi-scan
_exptl_absorpt_process_details 'SORTAV Blessing (1997)'
_exptl_crystal_colour Colourless
_exptl_crystal_density_diffrn 1.618
_exptl_crystal_density_method 'not measured'
_exptl_crystal_description Block
_exptl_crystal_F_000 552
_exptl_crystal_size_max 0.40
_exptl_crystal_size_mid 0.18
_exptl_crystal_size_min 0.16
_refine_diff_density_max 0.447
_refine_diff_density_min -0.573
_refine_diff_density_rms 0.066
_refine_ls_extinction_coef 0.0118(11)
_refine_ls_extinction_expression Fc^*^=kFc[1+0.001xFc^2^\l^3^/sin(2\q)]^-1/4^
_refine_ls_extinction_method SHELXL
_refine_ls_goodness_of_fit_ref 1.046
_refine_ls_hydrogen_treatment constr
_refine_ls_matrix_type full
_refine_ls_number_parameters 305
_refine_ls_number_reflns 5088
_refine_ls_number_restraints 0
_refine_ls_restrained_S_all 1.046
_refine_ls_R_factor_all 0.0378
_refine_ls_R_factor_gt 0.0314
_refine_ls_shift/su_max 0.001
_refine_ls_shift/su_mean 0.000
_refine_ls_structure_factor_coef Fsqd
_refine_ls_weighting_details 'calc w=1/[\s^2^(Fo^2^)+(0.0317P)^2^+0.6786P] where P=(Fo^2^+2Fc^2^)/3'
_refine_ls_weighting_scheme calc
_refine_ls_wR_factor_gt 0.0729
_refine_ls_wR_factor_ref 0.0761
_reflns_number_gt 4532
_reflns_number_total 5088
_reflns_threshold_expression >2sigma(I)
_cod_data_source_file om060319dsi20060602_044627.cif
_cod_data_source_block comp1
_cod_depositor_comments
;
The following automatic conversions were performed:

'_symmetry_cell_setting' value 'Triclinic' changed to 'triclinic'
according to /home/saulius/struct/CIF-dictionaries/cif_core.dic
dictionary named 'cif_core.dic' version 2.4.1 from 2010-06-29.

Automatic conversion script
Id: cif_fix_values 1715 2011-07-08 13:25:40Z adriana 
;
_cod_original_sg_symbol_H-M P-1
_cod_database_code 4075484

loop_
_symmetry_equiv_pos_as_xyz
'x, y, z'
'-x, -y, -z'

loop_
_atom_site_label
_atom_site_type_symbol
_atom_site_fract_x
_atom_site_fract_y
_atom_site_fract_z
_atom_site_U_iso_or_equiv
_atom_site_adp_type
_atom_site_occupancy
_atom_site_symmetry_multiplicity
_atom_site_calc_flag
_atom_site_refinement_flags
C1 C 0.37280(19) 0.76209(17) 0.63855(14) 0.0170(3) Uani 1 1 d .
C2 C 0.3600(2) 0.81533(17) 0.52993(15) 0.0191(4) Uani 1 1 d .
C3 C 0.3330(2) 0.75264(18) 0.44198(15) 0.0223(4) Uani 1 1 d .
C4 C 0.3165(2) 0.62776(18) 0.46093(15) 0.0213(4) Uani 1 1 d .
C5 C 0.3302(2) 0.56813(17) 0.56707(15) 0.0195(4) Uani 1 1 d .
C6 C 0.3592(2) 0.63567(17) 0.65090(14) 0.0177(3) Uani 1 1 d .
C7 C 0.28854(19) 1.06080(17) 0.78582(15) 0.0183(3) Uani 1 1 d .
C8 C 0.3322(2) 1.14155(17) 0.85044(15) 0.0184(4) Uani 1 1 d .
C9 C 0.2737(2) 1.27384(17) 0.85834(15) 0.0202(4) Uani 1 1 d .
C10 C 0.1610(2) 1.33250(17) 0.79876(16) 0.0216(4) Uani 1 1 d .
C11 C 0.11049(19) 1.25785(19) 0.73310(15) 0.0216(4) Uani 1 1 d .
C12 C 0.1738(2) 1.12565(18) 0.72918(15) 0.0196(4) Uani 1 1 d .
C13 C 0.2531(2) 0.76370(18) 1.00280(15) 0.0203(4) Uani 1 1 d .
C14 C 0.1296(2) 0.7628(2) 0.93699(18) 0.0304(4) Uani 1 1 d .
H14A H 0.1186 0.8370 0.8826 0.046 Uiso 1 1 calc R
H14B H 0.0345 0.7688 0.9912 0.046 Uiso 1 1 calc R
H14C H 0.1561 0.6820 0.8947 0.046 Uiso 1 1 calc R
C15 C 0.2805(3) 0.6439(2) 1.08263(18) 0.0321(5) Uani 1 1 d .
H15A H 0.3104 0.5653 1.0370 0.048 Uiso 1 1 calc R
H15B H 0.1880 0.6435 1.1382 0.048 Uiso 1 1 calc R
H15C H 0.3608 0.6462 1.1238 0.048 Uiso 1 1 calc R
C16 C 0.2121(2) 0.8873(2) 1.07055(17) 0.0283(4) Uani 1 1 d .
H16A H 0.2923 0.8870 1.1126 0.043 Uiso 1 1 calc R
H16B H 0.1176 0.8919 1.1252 0.043 Uiso 1 1 calc R
H16C H 0.2000 0.9627 1.0175 0.043 Uiso 1 1 calc R
C17 C 0.7697(2) 0.79124(18) 0.69476(16) 0.0221(4) Uani 1 1 d .
C18 C 0.7723(3) 0.6819(3) 0.7832(2) 0.0696(11) Uani 1 1 d .
H18A H 0.7720 0.7140 0.8585 0.104 Uiso 1 1 calc R
H18B H 0.8633 0.6122 0.7612 0.104 Uiso 1 1 calc R
H18C H 0.6833 0.6482 0.7875 0.104 Uiso 1 1 calc R
C19 C 0.7668(3) 0.7432(2) 0.57867(19) 0.0353(5) Uani 1 1 d .
H19A H 0.6796 0.7066 0.5847 0.053 Uiso 1 1 calc R
H19B H 0.8593 0.6761 0.5536 0.053 Uiso 1 1 calc R
H19C H 0.7596 0.8158 0.5225 0.053 Uiso 1 1 calc R
C20 C 0.9041(3) 0.8507(3) 0.6840(3) 0.0542(8) Uani 1 1 d .
H20A H 0.8971 0.9208 0.6253 0.081 Uiso 1 1 calc R
H20B H 0.9976 0.7837 0.6616 0.081 Uiso 1 1 calc R
H20C H 0.9037 0.8858 0.7581 0.081 Uiso 1 1 calc R
N1 N 0.39650(17) 0.76157(15) 0.91758(12) 0.0184(3) Uani 1 1 d .
H1A H 0.4391 0.6762 0.8985 0.022 Uiso 1 1 calc R
H1B H 0.4604 0.7857 0.9567 0.022 Uiso 1 1 calc R
N2 N 0.62650(17) 0.89381(14) 0.72985(13) 0.0191(3) Uani 1 1 d .
H2A H 0.6285 0.9588 0.6743 0.023 Uiso 1 1 calc R
H2B H 0.6369 0.9275 0.7961 0.023 Uiso 1 1 calc R
F1 F 0.37858(14) 0.93754(10) 0.50454(9) 0.0274(3) Uani 1 1 d .
F2 F 0.32529(15) 0.81043(11) 0.33722(10) 0.0350(3) Uani 1 1 d .
F3 F 0.29276(14) 0.56317(11) 0.37652(10) 0.0313(3) Uani 1 1 d .
F4 F 0.31794(14) 0.44464(10) 0.58547(10) 0.0276(3) Uani 1 1 d .
F5 F 0.37757(13) 0.56802(10) 0.75205(9) 0.0250(2) Uani 1 1 d .
F6 F 0.44246(12) 1.08950(10) 0.91382(9) 0.0254(2) Uani 1 1 d .
F7 F 0.32423(13) 1.34598(11) 0.92308(10) 0.0295(3) Uani 1 1 d .
F8 F 0.09992(13) 1.46103(11) 0.80563(11) 0.0320(3) Uani 1 1 d .
F9 F 0.00032(13) 1.31508(12) 0.67494(10) 0.0316(3) Uani 1 1 d .
F10 F 0.11602(12) 1.05754(11) 0.66518(10) 0.0275(3) Uani 1 1 d .
Zn1 Zn 0.40210(2) 0.870925(18) 0.761390(16) 0.01621(8) Uani 1 1 d .

loop_
_atom_site_aniso_label
_atom_site_aniso_U_11
_atom_site_aniso_U_22
_atom_site_aniso_U_33
_atom_site_aniso_U_23
_atom_site_aniso_U_13
_atom_site_aniso_U_12
C1 0.0177(8) 0.0170(8) 0.0170(8) 0.0001(6) -0.0039(6) -0.0053(7)
C2 0.0221(9) 0.0154(8) 0.0210(9) 0.0020(7) -0.0053(7) -0.0065(7)
C3 0.0285(10) 0.0215(9) 0.0173(9) 0.0042(7) -0.0088(7) -0.0049(8)
C4 0.0248(9) 0.0210(9) 0.0201(9) -0.0046(7) -0.0074(7) -0.0060(7)
C5 0.0224(9) 0.0140(8) 0.0228(9) -0.0001(7) -0.0025(7) -0.0071(7)
C6 0.0201(8) 0.0177(9) 0.0152(8) 0.0017(6) -0.0034(6) -0.0047(7)
C7 0.0184(8) 0.0187(9) 0.0175(8) 0.0023(7) -0.0016(7) -0.0059(7)
C8 0.0190(8) 0.0177(9) 0.0176(8) 0.0026(7) -0.0049(7) -0.0025(7)
C9 0.0231(9) 0.0183(9) 0.0192(9) -0.0017(7) -0.0012(7) -0.0067(7)
C10 0.0207(9) 0.0141(9) 0.0245(9) 0.0020(7) 0.0017(7) 0.0003(7)
C11 0.0151(8) 0.0256(10) 0.0201(9) 0.0055(7) -0.0025(7) -0.0001(7)
C12 0.0186(9) 0.0232(9) 0.0178(8) -0.0010(7) -0.0018(7) -0.0076(7)
C13 0.0220(9) 0.0213(9) 0.0174(8) 0.0010(7) 0.0008(7) -0.0086(7)
C14 0.0239(10) 0.0396(12) 0.0293(11) -0.0044(9) -0.0020(8) -0.0123(9)
C15 0.0373(12) 0.0290(11) 0.0250(10) 0.0075(8) 0.0034(8) -0.0083(9)
C16 0.0314(11) 0.0287(11) 0.0245(10) -0.0049(8) 0.0021(8) -0.0112(9)
C17 0.0187(9) 0.0233(9) 0.0222(9) 0.0000(7) -0.0028(7) -0.0024(7)
C18 0.0486(16) 0.071(2) 0.0484(16) 0.0355(15) 0.0112(12) 0.0325(15)
C19 0.0312(11) 0.0366(12) 0.0355(12) -0.0155(10) 0.0007(9) -0.0050(9)
C20 0.0202(11) 0.0643(18) 0.080(2) -0.0408(15) -0.0009(11) -0.0100(11)
N1 0.0201(7) 0.0203(8) 0.0154(7) 0.0007(6) -0.0031(6) -0.0063(6)
N2 0.0213(8) 0.0162(7) 0.0206(7) -0.0024(6) -0.0037(6) -0.0057(6)
F1 0.0452(7) 0.0169(5) 0.0235(6) 0.0058(4) -0.0088(5) -0.0136(5)
F2 0.0614(8) 0.0286(6) 0.0188(6) 0.0065(5) -0.0190(5) -0.0113(6)
F3 0.0443(7) 0.0283(6) 0.0269(6) -0.0072(5) -0.0158(5) -0.0099(5)
F4 0.0423(7) 0.0161(5) 0.0280(6) -0.0018(4) -0.0045(5) -0.0150(5)
F5 0.0407(7) 0.0184(5) 0.0170(5) 0.0053(4) -0.0072(5) -0.0095(5)
F6 0.0295(6) 0.0211(6) 0.0276(6) -0.0001(4) -0.0167(5) -0.0015(5)
F7 0.0389(7) 0.0196(6) 0.0329(6) -0.0062(5) -0.0101(5) -0.0083(5)
F8 0.0327(6) 0.0158(5) 0.0405(7) 0.0009(5) -0.0039(5) 0.0038(5)
F9 0.0220(6) 0.0373(7) 0.0302(6) 0.0042(5) -0.0103(5) 0.0050(5)
F10 0.0231(6) 0.0330(6) 0.0306(6) -0.0043(5) -0.0105(5) -0.0091(5)
Zn1 0.02063(12) 0.01425(12) 0.01518(12) 0.00097(7) -0.00469(8) -0.00622(8)

loop_
_atom_type_symbol
_atom_type_description
_atom_type_scat_dispersion_real
_atom_type_scat_dispersion_imag
_atom_type_scat_source
C C 0.0033 0.0016 'International Tables Vol C Tables 4.2.6.8 and 6.1.1.4'
H H 0.0000 0.0000 'International Tables Vol C Tables 4.2.6.8 and 6.1.1.4'
N N 0.0061 0.0033 'International Tables Vol C Tables 4.2.6.8 and 6.1.1.4'
F F 0.0171 0.0103 'International Tables Vol C Tables 4.2.6.8 and 6.1.1.4'
Zn Zn 0.2839 1.4301 'International Tables Vol C Tables 4.2.6.8 and 6.1.1.4'

loop_
_geom_angle_atom_site_label_1
_geom_angle_atom_site_label_2
_geom_angle_atom_site_label_3
_geom_angle
C6 C1 C2 113.11(16)
C6 C1 Zn1 126.90(13)
C2 C1 Zn1 119.96(13)
F1 C2 C3 116.06(15)
F1 C2 C1 119.06(16)
C3 C2 C1 124.86(17)
F2 C3 C4 119.58(16)
F2 C3 C2 121.30(16)
C4 C3 C2 119.11(16)
F3 C4 C3 120.62(16)
F3 C4 C5 120.35(16)
C3 C4 C5 118.99(16)
F4 C5 C6 121.61(16)
F4 C5 C4 119.40(16)
C6 C5 C4 118.98(16)
F5 C6 C5 115.46(15)
F5 C6 C1 119.63(15)
C5 C6 C1 124.91(16)
C8 C7 C12 113.00(16)
C8 C7 Zn1 122.34(13)
C12 C7 Zn1 124.21(13)
F6 C8 C9 115.32(15)
F6 C8 C7 119.25(15)
C9 C8 C7 125.43(16)
F7 C9 C10 119.86(16)
F7 C9 C8 121.53(16)
C10 C9 C8 118.61(17)
F8 C10 C9 120.27(17)
F8 C10 C11 120.44(16)
C9 C10 C11 119.29(16)
F9 C11 C10 119.32(17)
F9 C11 C12 121.55(17)
C10 C11 C12 119.13(16)
F10 C12 C11 116.01(16)
F10 C12 C7 119.46(16)
C11 C12 C7 124.53(17)
N1 C13 C16 108.05(15)
N1 C13 C14 108.65(15)
C16 C13 C14 110.07(17)
N1 C13 C15 108.47(15)
C16 C13 C15 110.70(16)
C14 C13 C15 110.81(17)
C13 C14 H14A 109.5
C13 C14 H14B 109.5
H14A C14 H14B 109.5
C13 C14 H14C 109.5
H14A C14 H14C 109.5
H14B C14 H14C 109.5
C13 C15 H15A 109.5
C13 C15 H15B 109.5
H15A C15 H15B 109.5
C13 C15 H15C 109.5
H15A C15 H15C 109.5
H15B C15 H15C 109.5
C13 C16 H16A 109.5
C13 C16 H16B 109.5
H16A C16 H16B 109.5
C13 C16 H16C 109.5
H16A C16 H16C 109.5
H16B C16 H16C 109.5
N2 C17 C18 107.71(16)
N2 C17 C19 107.77(15)
C18 C17 C19 109.9(2)
N2 C17 C20 109.40(17)
C18 C17 C20 112.8(2)
C19 C17 C20 109.11(18)
C17 C18 H18A 109.5
C17 C18 H18B 109.5
H18A C18 H18B 109.5
C17 C18 H18C 109.5
H18A C18 H18C 109.5
H18B C18 H18C 109.5
C17 C19 H19A 109.5
C17 C19 H19B 109.5
H19A C19 H19B 109.5
C17 C19 H19C 109.5
H19A C19 H19C 109.5
H19B C19 H19C 109.5
C17 C20 H20A 109.5
C17 C20 H20B 109.5
H20A C20 H20B 109.5
C17 C20 H20C 109.5
H20A C20 H20C 109.5
H20B C20 H20C 109.5
C13 N1 Zn1 122.91(11)
C13 N1 H1A 106.6
Zn1 N1 H1A 106.6
C13 N1 H1B 106.6
Zn1 N1 H1B 106.6
H1A N1 H1B 106.6
C17 N2 Zn1 127.39(11)
C17 N2 H2A 105.5
Zn1 N2 H2A 105.5
C17 N2 H2B 105.5
Zn1 N2 H2B 105.5
H2A N2 H2B 106.0
C1 Zn1 C7 123.05(7)
C1 Zn1 N1 108.40(6)
C7 Zn1 N1 111.95(6)
C1 Zn1 N2 110.85(6)
C7 Zn1 N2 98.84(6)
N1 Zn1 N2 101.26(6)

loop_
_geom_bond_atom_site_label_1
_geom_bond_atom_site_label_2
_geom_bond_distance
C1 C6 1.380(2)
C1 C2 1.383(2)
C1 Zn1 2.0303(17)
C2 F1 1.362(2)
C2 C3 1.377(3)
C3 F2 1.351(2)
C3 C4 1.376(3)
C4 F3 1.341(2)
C4 C5 1.381(3)
C5 F4 1.349(2)
C5 C6 1.378(3)
C6 F5 1.3697(19)
C7 C8 1.379(3)
C7 C12 1.384(2)
C7 Zn1 2.0414(18)
C8 F6 1.3740(19)
C8 C9 1.378(3)
C9 F7 1.351(2)
C9 C10 1.375(3)
C10 F8 1.344(2)
C10 C11 1.378(3)
C11 F9 1.344(2)
C11 C12 1.381(3)
C12 F10 1.358(2)
C13 N1 1.508(2)
C13 C16 1.518(3)
C13 C14 1.520(3)
C13 C15 1.529(3)
C14 H14A 0.9800
C14 H14B 0.9800
C14 H14C 0.9800
C15 H15A 0.9800
C15 H15B 0.9800
C15 H15C 0.9800
C16 H16A 0.9800
C16 H16B 0.9800
C16 H16C 0.9800
C17 N2 1.502(2)
C17 C18 1.507(3)
C17 C19 1.512(3)
C17 C20 1.529(3)
C18 H18A 0.9800
C18 H18B 0.9800
C18 H18C 0.9800
C19 H19A 0.9800
C19 H19B 0.9800
C19 H19C 0.9800
C20 H20A 0.9800
C20 H20B 0.9800
C20 H20C 0.9800
N1 Zn1 2.1121(14)
N1 H1A 0.9200
N1 H1B 0.9200
N2 Zn1 2.1331(15)
N2 H2A 0.9200
N2 H2B 0.9200

loop_
_geom_hbond_atom_site_label_D
_geom_hbond_atom_site_label_H
_geom_hbond_atom_site_label_A
_geom_hbond_distance_DH
_geom_hbond_distance_HA
_geom_hbond_distance_DA
_geom_hbond_angle_DHA
_geom_hbond_site_symmetry_A
N1 H1A F5 0.92 2.39 3.0137(18) 124.8 .
N1 H1B F6 0.92 2.54 3.4209(19) 160.9 2_677
N2 H2A F1 0.92 2.32 3.1965(18) 158.7 2_676
N2 H2A F2 0.92 2.60 3.3156(19) 135.6 2_676
N2 H2B F6 0.92 2.44 3.0695(18) 125.3 .
